data_2012004
loop_
_publ_author_name
'Subbiah Pandi, A.'
'Velmurugan, D.'
'Shanmuga Sundara Raj, S.'
'Fun, Hoong-Kun'
'Raghukumar, V.'
'Ramakrishnan, V.T.'

_publ_section_title
;3-Amino-4'-methyl-5-ethylbiphenyl-2,4-dicarbonitrile and
 3-amino-4'-(<i>N</i>,<i>N</i>-diethylamino)-5-ethylbiphenyl-2,4-dicarbonitrile
;
_journal_issue 6
_journal_name_full 'Acta Crystallographica Section C'
_journal_page_first 723
_journal_page_last 725
_journal_paper_doi 10.1107/S0108270101002128
_journal_volume 57
_journal_year 2001
_chemical_formula_moiety 'C20 H22 N4'
_chemical_formula_sum 'C20 H22 N4'
_chemical_formula_weight 318.42
_chemical_name_systematic
;
3-amino-2,4 dicyano-5-ethyl-4'- N,N diethyl amino Biphenyl
;
_space_group_IT_number 14
_symmetry_cell_setting monoclinic
_symmetry_space_group_name_Hall '-P 2ybc'
_symmetry_space_group_name_H-M 'P 1 21/c 1'
_audit_creation_method SHELXL-97
_cell_angle_alpha 90.00
_cell_angle_beta 101.4960(10)
_cell_angle_gamma 90.00
_cell_formula_units_Z 4
_cell_length_a 10.8918(2)
_cell_length_b 10.3458(2)
_cell_length_c 16.5707(2)
_cell_measurement_reflns_used 5488
_cell_measurement_temperature 293(2)
_cell_measurement_theta_max 28.58
_cell_measurement_theta_min 1.83
_cell_volume 1829.80(5)
_computing_cell_refinement 'SAINT (Siemens, 1996)'
_computing_data_collection 'SMART (Siemens, 1996)'
_computing_data_reduction SAINT
_computing_molecular_graphics 'ZORTEP (Zsolnai, 1997)'
_computing_publication_material 'SHELXL97 and PARST (Nardelli, 1995)'
_computing_structure_refinement 'SHELXL97 (Sheldrick, 1997)'
_computing_structure_solution 'SHELXS97 (Sheldrick, 1997)'
_diffrn_ambient_temperature 293(2)
_diffrn_detector_area_resol_mean 8.33
_diffrn_measured_fraction_theta_full .931
_diffrn_measured_fraction_theta_max .931
_diffrn_measurement_device_type
;
Siemens SMART CCD area detector diffractometer
;
_diffrn_measurement_method '\w scans'
_diffrn_radiation_monochromator graphite
_diffrn_radiation_source 'fine-focus sealed tube'
_diffrn_radiation_type 'Mo K\a'
_diffrn_radiation_wavelength .71073
_diffrn_reflns_av_R_equivalents .0791
_diffrn_reflns_av_sigmaI/netI .1029
_diffrn_reflns_limit_h_max 12
_diffrn_reflns_limit_h_min -14
_diffrn_reflns_limit_k_max 13
_diffrn_reflns_limit_k_min -7
_diffrn_reflns_limit_l_max 22
_diffrn_reflns_limit_l_min -21
_diffrn_reflns_number 12556
_diffrn_reflns_theta_full 28.36
_diffrn_reflns_theta_max 28.36
_diffrn_reflns_theta_min 1.91
_diffrn_standards_decay_% <2
_exptl_absorpt_coefficient_mu .070
_exptl_absorpt_correction_T_max .9902
_exptl_absorpt_correction_T_min .9724
_exptl_absorpt_correction_type empirical
_exptl_absorpt_process_details '(SADABS; Sheldrick, 1996)'
_exptl_crystal_colour pale_yellow
_exptl_crystal_density_diffrn 1.156
_exptl_crystal_density_method 'not measured'
_exptl_crystal_description rectangular
_exptl_crystal_F_000 680
_exptl_crystal_size_max .40
_exptl_crystal_size_mid .26
_exptl_crystal_size_min .14
_refine_diff_density_max .231
_refine_diff_density_min -.227
_refine_ls_extinction_coef .0115(15)
_refine_ls_extinction_method 'SHELXL97 (Sheldrick, 1997)'
_refine_ls_goodness_of_fit_ref 1.000
_refine_ls_hydrogen_treatment constr
_refine_ls_matrix_type full
_refine_ls_number_parameters 221
_refine_ls_number_reflns 4478
_refine_ls_number_restraints 0
_refine_ls_restrained_S_all 1.000
_refine_ls_R_factor_all .1397
_refine_ls_R_factor_gt .0605
_refine_ls_shift/su_max <0.001
_refine_ls_shift/su_mean .000
_refine_ls_structure_factor_coef Fsqd
_refine_ls_weighting_details 'w=1/[\s^2^(Fo^2^)+(0.0430P)^2^] where P=(Fo^2^+2Fc^2^)/3'
_refine_ls_weighting_scheme calc
_refine_ls_wR_factor_ref .1449
_reflns_number_gt 2122
_reflns_number_total 4478
_reflns_threshold_expression I>2\s(I)
_cod_data_source_file bj1022.cif
_cod_data_source_block II
_cod_depositor_comments
;
The following automatic conversions were performed:
'_symmetry_cell_setting' value 'Monoclinic' changed to 'monoclinic'
according to '/home/saulius/struct/CIF-dictionaries/cif_core.dic'
dictionary named 'cif_core.dic' version 2.4.1 from 2010-06-29.

Automatic conversion script
Id: cif_fix_enum 1527 2010-12-29 10:47:43Z saulius 

The following automatic conversions were performed:

'_symmetry_cell_setting' value 'Monoclinic' changed to 'monoclinic'
according to /home/saulius/struct/CIF-dictionaries/cif_core.dic
dictionary named 'cif_core.dic' version 2.4.1 from 2010-06-29.

Automatic conversion script
Id: cif_fix_values 1715 2011-07-08 13:25:40Z adriana 
;
_cod_original_sg_symbol_H-M 'P 21/c'
_cod_database_code 2012004
_cod_database_fobs_code 2012004

loop_
_symmetry_equiv_pos_as_xyz
'x, y, z'
'-x, y+1/2, -z+1/2'
'-x, -y, -z'
'x, -y-1/2, z-1/2'

loop_
_atom_site_label
_atom_site_fract_x
_atom_site_fract_y
_atom_site_fract_z
_atom_site_U_iso_or_equiv
_atom_site_adp_type
_atom_site_calc_flag
_atom_site_refinement_flags
_atom_site_occupancy
_atom_site_disorder_assembly
_atom_site_disorder_group
_atom_site_type_symbol
N1 .96593(15) .08450(16) .20255(10) .0481(5) Uani d . 1 . . N
H1A 1.0043 .1505 .2272 .058 Uiso calc R 1 . . H
H1B .9603 .0145 .2296 .058 Uiso calc R 1 . . H
N2 .86240(19) -.22716(19) .16255(12) .0619(6) Uani d . 1 . . N
N3 1.02809(18) .40045(18) .15633(11) .0540(5) Uani d . 1 . . N
N4 .51316(17) -.41009(19) -.19047(11) .0582(5) Uani d . 1 . . N
C1' .72722(17) -.11851(19) -.05016(11) .0370(5) Uani d . 1 . . C
C2' .63425(19) -.1841(2) -.02130(12) .0489(6) Uani d . 1 . . C
H2' .6193 -.1637 .0305 .059 Uiso calc R 1 . . H
C3' .5630(2) -.2786(2) -.06669(13) .0498(6) Uani d . 1 . . C
H3' .5003 -.3193 -.0453 .060 Uiso calc R 1 . . H
C4' .58311(18) -.3149(2) -.14436(12) .0414(5) Uani d . 1 . . C
C5' .67786(17) -.25020(19) -.17304(11) .0384(5) Uani d . 1 . . C
H5' .6955 -.2727 -.2239 .046 Uiso calc R 1 . . H
C6' .74603(17) -.15358(19) -.12764(12) .0373(5) Uani d . 1 . . C
H6' .8067 -.1104 -.1496 .045 Uiso calc R 1 . . H
C1 .79815(17) -.00936(19) -.00555(11) .0380(5) Uani d . 1 . . C
C2 .85218(17) -.01611(18) .07884(11) .0352(5) Uani d . 1 . . C
C3 .91466(17) .09071(18) .12149(11) .0334(5) Uani d . 1 . . C
C4 .92264(17) .20465(18) .07565(11) .0342(5) Uani d . 1 . . C
C5 .87361(18) .2107(2) -.00893(12) .0394(5) Uani d . 1 . . C
C6 .81276(19) .1047(2) -.04730(12) .0445(5) Uani d . 1 . . C
H6 .7799 .1092 -.1035 .053 Uiso calc R 1 . . H
C7 .85451(19) -.1355(2) .12362(12) .0418(5) Uani d . 1 . . C
C8 .98159(18) .3146(2) .11921(12) .0391(5) Uani d . 1 . . C
C9 .8801(2) .3355(2) -.05525(13) .0503(6) Uani d . 1 . . C
H9A .8740 .3162 -.1132 .060 Uiso calc R 1 . . H
H9B .9607 .3760 -.0352 .060 Uiso calc R 1 . . H
C10 .5292(2) -.4405(3) -.27370(15) .0678(8) Uani d . 1 . . C
H10A .5497 -.3618 -.3000 .081 Uiso calc R 1 . . H
H10B .4505 -.4729 -.3053 .081 Uiso calc R 1 . . H
C11 .6291(3) -.5381(3) -.27568(18) .0918(10) Uani d . 1 . . C
H11A .7073 -.5070 -.2444 .138 Uiso calc R 1 . . H
H11B .6371 -.5525 -.3316 .138 Uiso calc R 1 . . H
H11C .6074 -.6178 -.2523 .138 Uiso calc R 1 . . H
C12 .4215(2) -.4881(3) -.15801(16) .0769(9) Uani d . 1 . . C
H12A .4487 -.4969 -.0989 .092 Uiso calc R 1 . . H
H12B .4180 -.5740 -.1819 .092 Uiso calc R 1 . . H
C13 .2958(3) -.4305(3) -.17613(19) .1041(11) Uani d . 1 . . C
H13A .2983 -.3467 -.1509 .156 Uiso calc R 1 . . H
H13B .2386 -.4850 -.1547 .156 Uiso calc R 1 . . H
H13C .2684 -.4219 -.2346 .156 Uiso calc R 1 . . H
C14 .7786(3) .4282(3) -.04611(19) .0931(10) Uani d . 1 . . C
H14A .6985 .3909 -.0692 .140 Uiso calc R 1 . . H
H14B .7890 .5071 -.0745 .140 Uiso calc R 1 . . H
H14C .7829 .4462 .0112 .140 Uiso calc R 1 . . H

loop_
_atom_site_aniso_label
_atom_site_aniso_U_11
_atom_site_aniso_U_22
_atom_site_aniso_U_33
_atom_site_aniso_U_12
_atom_site_aniso_U_13
_atom_site_aniso_U_23
N1 .0723(12) .0351(10) .0300(9) -.0146(9) -.0060(8) .0034(7)
N2 .0935(15) .0351(12) .0516(12) -.0044(11) .0009(10) .0074(10)
N3 .0763(13) .0345(11) .0491(12) -.0095(10) .0073(10) -.0062(9)
N4 .0584(11) .0613(13) .0565(13) -.0270(11) .0155(10) -.0232(10)
C1' .0418(11) .0341(12) .0323(11) -.0041(10) .0010(9) .0014(9)
C2' .0587(13) .0536(15) .0345(12) -.0125(12) .0099(10) -.0083(10)
C3' .0534(12) .0523(15) .0451(13) -.0203(12) .0131(10) -.0064(11)
C4' .0401(11) .0383(13) .0442(13) -.0047(10) .0046(10) -.0056(10)
C5' .0424(11) .0361(13) .0352(11) .0024(10) .0044(9) -.0032(9)
C6' .0378(10) .0330(12) .0404(12) -.0017(9) .0056(9) .0035(9)
C1 .0442(11) .0313(12) .0360(12) -.0044(10) .0020(9) -.0010(9)
C2 .0429(10) .0263(11) .0352(11) -.0015(9) .0053(9) .0023(9)
C3 .0378(10) .0280(11) .0331(11) -.0015(9) .0038(8) -.0002(9)
C4 .0419(11) .0253(11) .0342(11) -.0044(9) .0046(9) -.0005(8)
C5 .0460(11) .0330(12) .0373(12) -.0009(10) .0037(9) .0020(9)
C6 .0597(13) .0378(13) .0314(11) -.0057(11) -.0022(10) .0033(9)
C7 .0540(13) .0322(13) .0359(12) -.0021(11) .0012(10) -.0023(10)
C8 .0473(12) .0308(12) .0380(12) .0002(10) .0058(9) .0044(10)
C9 .0713(15) .0351(13) .0418(13) -.0010(12) .0043(11) .0104(10)
C10 .0685(16) .073(2) .0603(17) -.0258(15) .0092(13) -.0262(14)
C11 .097(2) .078(2) .108(2) -.0193(19) .0389(19) -.0321(18)
C12 .0730(18) .079(2) .081(2) -.0307(16) .0205(15) -.0359(15)
C13 .082(2) .138(3) .096(2) -.018(2) .0248(18) -.035(2)
C14 .112(2) .065(2) .106(2) .0348(19) .0313(19) .0401(17)

loop_
_atom_type_symbol
_atom_type_description
_atom_type_scat_dispersion_real
_atom_type_scat_dispersion_imag
_atom_type_scat_source
C C .0033 .0016 'International Tables Vol C Tables 4.2.6.8 and 6.1.1.4'
H H .0000 .0000 'International Tables Vol C Tables 4.2.6.8 and 6.1.1.4'
N N .0061 .0033 'International Tables Vol C Tables 4.2.6.8 and 6.1.1.4'

loop_
_geom_angle_atom_site_label_1
_geom_angle_atom_site_label_2
_geom_angle_atom_site_label_3
_geom_angle
_geom_angle_publ_flag
C3 N1 H1A 120.0 ?
C3 N1 H1B 120.0 ?
H1A N1 H1B 120.0 ?
C4' N4 C12 122.08(18) yes
C4' N4 C10 121.39(18) yes
C12 N4 C10 116.51(18) yes
C6' C1' C2' 116.45(18) ?
C6' C1' C1 120.19(18) ?
C2' C1' C1 123.20(18) ?
C3' C2' C1' 122.2(2) ?
C3' C2' H2' 118.9 ?
C1' C2' H2' 118.9 ?
C2' C3' C4' 121.3(2) ?
C2' C3' H3' 119.4 ?
C4' C3' H3' 119.4 ?
N4 C4' C5' 121.32(18) ?
N4 C4' C3' 122.05(19) ?
C5' C4' C3' 116.63(18) ?
C4' C5' C6' 121.26(18) ?
C4' C5' H5' 119.4 ?
C6' C5' H5' 119.4 ?
C1' C6' C5' 122.17(18) ?
C1' C6' H6' 118.9 ?
C5' C6' H6' 118.9 ?
C6 C1 C2 117.98(17) ?
C6 C1 C1' 119.89(17) ?
C2 C1 C1' 122.13(17) ?
C1 C2 C3 121.56(17) ?
C1 C2 C7 121.10(17) ?
C3 C2 C7 117.17(17) ?
N1 C3 C4 121.11(17) ?
N1 C3 C2 121.58(17) ?
C4 C3 C2 117.30(17) ?
C5 C4 C3 121.57(17) ?
C5 C4 C8 120.94(18) ?
C3 C4 C8 117.48(17) ?
C6 C5 C4 118.82(18) ?
C6 C5 C9 121.02(18) ?
C4 C5 C9 120.01(18) ?
C5 C6 C1 122.68(18) ?
C5 C6 H6 118.7 ?
C1 C6 H6 118.7 ?
N2 C7 C2 175.8(2) yes
N3 C8 C4 177.7(2) yes
C5 C9 C14 112.74(19) ?
C5 C9 H9A 109.0 ?
C14 C9 H9A 109.0 ?
C5 C9 H9B 109.0 ?
C14 C9 H9B 109.0 ?
H9A C9 H9B 107.8 ?
N4 C10 C11 113.1(2) ?
N4 C10 H10A 109.0 ?
C11 C10 H10A 109.0 ?
N4 C10 H10B 109.0 ?
C11 C10 H10B 109.0 ?
H10A C10 H10B 107.8 ?
C10 C11 H11A 109.5 ?
C10 C11 H11B 109.5 ?
H11A C11 H11B 109.5 ?
C10 C11 H11C 109.5 ?
H11A C11 H11C 109.5 ?
H11B C11 H11C 109.5 ?
N4 C12 C13 112.1(3) ?
N4 C12 H12A 109.2 ?
C13 C12 H12A 109.2 ?
N4 C12 H12B 109.2 ?
C13 C12 H12B 109.2 ?
H12A C12 H12B 107.9 ?
C12 C13 H13A 109.5 ?
C12 C13 H13B 109.5 ?
H13A C13 H13B 109.5 ?
C12 C13 H13C 109.5 ?
H13A C13 H13C 109.5 ?
H13B C13 H13C 109.5 ?
C9 C14 H14A 109.5 ?
C9 C14 H14B 109.5 ?
H14A C14 H14B 109.5 ?
C9 C14 H14C 109.5 ?
H14A C14 H14C 109.5 ?
H14B C14 H14C 109.5 ?

loop_
_geom_bond_atom_site_label_1
_geom_bond_atom_site_label_2
_geom_bond_site_symmetry_2
_geom_bond_distance
_geom_bond_publ_flag
N1 C3 . 1.349(2) yes
N1 H1A . .8600 ?
N1 H1B . .8600 ?
N2 C7 . 1.141(2) yes
N3 C8 . 1.140(2) yes
N4 C4' . 1.379(2) yes
N4 C12 . 1.467(3) yes
N4 C10 . 1.459(3) yes
C1' C6' . 1.388(3) ?
C1' C2' . 1.381(3) ?
C1' C1 . 1.480(3) yes
C2' C3' . 1.375(3) ?
C2' H2' . .9300 ?
C3' C4' . 1.399(3) ?
C3' H3' . .9300 ?
C4' C5' . 1.391(3) ?
C5' C6' . 1.376(3) ?
C5' H5' . .9300 ?
C6' H6' . .9300 ?
C1 C6 . 1.393(3) ?
C1 C2 . 1.407(2) ?
C2 C3 . 1.412(3) ?
C2 C7 . 1.438(3) ?
C3 C4 . 1.414(2) ?
C4 C5 . 1.398(2) ?
C4 C8 . 1.429(3) ?
C5 C6 . 1.370(3) ?
C5 C9 . 1.511(3) ?
C6 H6 . .9300 ?
C9 C14 . 1.494(3) ?
C9 H9A . .9700 ?
C9 H9B . .9700 ?
C10 C11 . 1.490(4) ?
C10 H10A . .9700 ?
C10 H10B . .9700 ?
C11 H11A . .9600 ?
C11 H11B . .9600 ?
C11 H11C . .9600 ?
C12 C13 . 1.469(4) ?
C12 H12A . .9700 ?
C12 H12B . .9700 ?
C13 H13A . .9600 ?
C13 H13B . .9600 ?
C13 H13C . .9600 ?
C14 H14A . .9600 ?
C14 H14B . .9600 ?
C14 H14C . .9600 ?

loop_
_geom_hbond_atom_site_label_D
_geom_hbond_atom_site_label_H
_geom_hbond_atom_site_label_A
_geom_hbond_site_symmetry_A
_geom_hbond_distance_DH
_geom_hbond_distance_HA
_geom_hbond_distance_DA
_geom_hbond_angle_DHA
_geom_hbond_publ_flag
N1 H1A N2 2_755 .86 2.45 3.259(2) 158 yes
N1 H1B N3 2_745 .86 2.21 3.006(2) 154 yes

loop_
_geom_torsion_atom_site_label_1
_geom_torsion_atom_site_label_2
_geom_torsion_atom_site_label_3
_geom_torsion_atom_site_label_4
_geom_torsion
_geom_torsion_publ_flag
C6' C1' C2' C3' -.4(3) ?
C1 C1' C2' C3' 174.9(2) ?
C1' C2' C3' C4' 1.2(3) ?
C12 N4 C4' C5' 173.8(2) ?
C10 N4 C4' C5' -4.6(3) ?
C12 N4 C4' C3' -6.0(3) ?
C10 N4 C4' C3' 175.6(2) ?
C2' C3' C4' N4 179.5(2) ?
C2' C3' C4' C5' -.3(3) ?
N4 C4' C5' C6' 178.78(19) ?
C3' C4' C5' C6' -1.4(3) ?
C2' C1' C6' C5' -1.3(3) ?
C1 C1' C6' C5' -176.76(17) ?
C4' C5' C6' C1' 2.2(3) ?
C6' C1' C1 C6 43.8(3) yes
C2' C1' C1 C6 -131.4(2) yes
C6' C1' C1 C2 -136.3(2) ?
C2' C1' C1 C2 48.5(3) ?
C6 C1 C2 C3 2.8(3) ?
C1' C1 C2 C3 -177.06(18) ?
C6 C1 C2 C7 -172.22(19) ?
C1' C1 C2 C7 7.9(3) ?
C1 C2 C3 N1 179.64(18) ?
C7 C2 C3 N1 -5.1(3) ?
C1 C2 C3 C4 -1.0(3) ?
C7 C2 C3 C4 174.24(17) ?
N1 C3 C4 C5 177.77(17) ?
C2 C3 C4 C5 -1.6(3) ?
N1 C3 C4 C8 -3.0(3) ?
C2 C3 C4 C8 177.67(17) ?
C3 C4 C5 C6 2.3(3) ?
C8 C4 C5 C6 -176.98(18) ?
C3 C4 C5 C9 177.95(18) ?
C8 C4 C5 C9 -1.3(3) ?
C4 C5 C6 C1 -.3(3) ?
C9 C5 C6 C1 -175.95(19) ?
C2 C1 C6 C5 -2.2(3) ?
C1' C1 C6 C5 177.71(19) ?
C1 C2 C7 N2 157(3) ?
C3 C2 C7 N2 -18(3) ?
C5 C4 C8 N3 161(5) ?
C3 C4 C8 N3 -18(6) ?
C6 C5 C9 C14 94.5(3) ?
C4 C5 C9 C14 -81.1(3) ?
C4' N4 C10 C11 87.6(3) ?
C12 N4 C10 C11 -90.9(3) ?
C4' N4 C12 C13 90.9(3) ?
C10 N4 C12 C13 -90.6(3) ?

loop_
_cod_related_entry_id
_cod_related_entry_database
_cod_related_entry_code
1 ChemSpider 9933660
